data_4103218
loop_
_publ_author_name
'Petr Valenta'
'Patrick J. Carroll'
'Patrick J. Walsh'

_publ_section_title
;
 Stereoselective Synthesis of \b-Hydroxy Enamines, Aminocyclopropanes, and
 1,3-Amino Alcohols via Asymmetric Catalysis
;
_journal_name_full 'Journal of the American Chemical Society'
_journal_page_first 14179
_journal_page_last 14190
_journal_paper_doi 10.1021/ja105435y
_journal_volume 132
_journal_year 2010
_chemical_formula_sum 'C27 H31 N O3 S'
_chemical_formula_weight 449.59
_space_group_IT_number 14
_symmetry_cell_setting monoclinic
_symmetry_Int_Tables_number 14
_symmetry_space_group_name_Hall '-P 2yn'
_symmetry_space_group_name_H-M 'P 1 21/n 1'
_atom_sites_solution_hydrogens geom
_atom_sites_solution_primary direct
_audit_creation_method SHELXL-97
_cell_angle_alpha 90.00
_cell_angle_beta 101.350(6)
_cell_angle_gamma 90.00
_cell_formula_units_Z 4
_cell_length_a 16.7153(15)
_cell_length_b 6.1216(7)
_cell_length_c 23.543(2)
_cell_measurement_temperature 143(1)
_cell_volume 2361.9(4)
_computing_data_collection 'Bruker APEX2'
_computing_data_reduction 'Bruker SAINT'
_computing_structure_refinement 'SHELXL-97 (Sheldrick, 2008)'
_computing_structure_solution 'SHELXS-97 (Sheldrick, 2008)'
_diffrn_ambient_temperature 143(1)
_diffrn_measured_fraction_theta_full 0.998
_diffrn_measured_fraction_theta_max 0.998
_diffrn_measurement_device 'CCD Area Detector'
_diffrn_measurement_device_type 'Bruker APEXII'
_diffrn_measurement_method 'phi and omega scans'
_diffrn_radiation_monochromator graphite
_diffrn_radiation_source 'sealed tube'
_diffrn_radiation_type MoK\a
_diffrn_radiation_wavelength 0.71073
_diffrn_reflns_av_R_equivalents 0.0579
_diffrn_reflns_av_sigmaI/netI 0.0424
_diffrn_reflns_limit_h_max 20
_diffrn_reflns_limit_h_min -19
_diffrn_reflns_limit_k_max 7
_diffrn_reflns_limit_k_min -7
_diffrn_reflns_limit_l_max 27
_diffrn_reflns_limit_l_min -28
_diffrn_reflns_number 23965
_diffrn_reflns_theta_full 25.17
_diffrn_reflns_theta_max 25.17
_diffrn_reflns_theta_min 1.66
_exptl_absorpt_coefficient_mu 0.166
_exptl_absorpt_correction_T_max 0.7452
_exptl_absorpt_correction_T_min 0.6502
_exptl_absorpt_correction_type multi-scan
_exptl_absorpt_process_details '(SADABS; Sheldrick, 2007)'
_exptl_crystal_density_diffrn 1.264
_exptl_crystal_density_method 'not measured'
_exptl_crystal_F_000 960
_exptl_crystal_size_max 0.55
_exptl_crystal_size_mid 0.03
_exptl_crystal_size_min 0.02
_refine_diff_density_max 0.417
_refine_diff_density_min -0.353
_refine_diff_density_rms 0.046
_refine_ls_extinction_method none
_refine_ls_goodness_of_fit_ref 1.022
_refine_ls_hydrogen_treatment constr
_refine_ls_matrix_type full
_refine_ls_number_parameters 293
_refine_ls_number_reflns 4238
_refine_ls_number_restraints 0
_refine_ls_restrained_S_all 1.022
_refine_ls_R_factor_all 0.0693
_refine_ls_R_factor_gt 0.0420
_refine_ls_shift/su_max 0.000
_refine_ls_shift/su_mean 0.000
_refine_ls_structure_factor_coef Fsqd
_refine_ls_weighting_details 'calc w=1/[\s^2^(Fo^2^)+(0.0472P)^2^+1.0015P] where P=(Fo^2^+2Fc^2^)/3'
_refine_ls_weighting_scheme calc
_refine_ls_wR_factor_gt 0.0944
_refine_ls_wR_factor_ref 0.1055
_reflns_number_gt 3092
_reflns_number_total 4238
_reflns_threshold_expression >2sigma(I)
_cod_data_source_file ja105435y_si_005.cif
_cod_data_source_block shelxl
_cod_original_sg_symbol_H-M 'P 21/n '
_cod_database_code 4103218

loop_
_symmetry_equiv_pos_as_xyz
'x, y, z'
'-x+1/2, y+1/2, -z+1/2'
'-x, -y, -z'
'x-1/2, -y-1/2, z-1/2'

loop_
_atom_site_label
_atom_site_type_symbol
_atom_site_fract_x
_atom_site_fract_y
_atom_site_fract_z
_atom_site_U_iso_or_equiv
_atom_site_adp_type
_atom_site_occupancy
_atom_site_symmetry_multiplicity
_atom_site_calc_flag
_atom_site_refinement_flags
C1 C 0.42261(12) 0.2130(4) 0.61421(8) 0.0244(5) Uani 1 1 d .
H1A H 0.4292 0.2817 0.6520 0.032 Uiso 1 1 calc R
H1B H 0.4340 0.0584 0.6202 0.032 Uiso 1 1 calc R
C2 C 0.33408(12) 0.2416(4) 0.58223(8) 0.0223(5) Uani 1 1 d .
H2 H 0.3248 0.3984 0.5757 0.030 Uiso 1 1 calc R
C3 C 0.31811(12) 0.1297(4) 0.52221(9) 0.0239(5) Uani 1 1 d .
H3 H 0.3535 0.1964 0.4985 0.032 Uiso 1 1 calc R
C4 C 0.23006(13) 0.1594(4) 0.49189(8) 0.0246(5) Uani 1 1 d .
C5 C 0.17263(13) -0.0015(4) 0.49423(9) 0.0307(5) Uani 1 1 d .
H5 H 0.1886 -0.1325 0.5131 0.041 Uiso 1 1 calc R
C6 C 0.09128(14) 0.0314(4) 0.46863(10) 0.0377(6) Uani 1 1 d .
H6 H 0.0532 -0.0783 0.4700 0.050 Uiso 1 1 calc R
C7 C 0.06675(15) 0.2254(5) 0.44125(10) 0.0423(7) Uani 1 1 d .
H7 H 0.0122 0.2476 0.4244 0.056 Uiso 1 1 calc R
C8 C 0.12339(14) 0.3868(5) 0.43886(10) 0.0399(6) Uani 1 1 d .
H8 H 0.1069 0.5184 0.4205 0.053 Uiso 1 1 calc R
C9 C 0.20498(14) 0.3539(4) 0.46372(9) 0.0308(5) Uani 1 1 d .
H9 H 0.2430 0.4629 0.4615 0.041 Uiso 1 1 calc R
C10 C 0.47500(14) 0.5462(4) 0.57475(10) 0.0307(5) Uani 1 1 d .
H10A H 0.4242 0.5804 0.5494 0.046 Uiso 1 1 calc R
H10B H 0.5193 0.5989 0.5581 0.046 Uiso 1 1 calc R
H10C H 0.4768 0.6147 0.6117 0.046 Uiso 1 1 calc R
C11 C 0.61188(11) 0.3235(3) 0.67400(8) 0.0200(5) Uani 1 1 d .
C12 C 0.64690(12) 0.5294(4) 0.68148(9) 0.0245(5) Uani 1 1 d .
H12 H 0.6528 0.6127 0.6495 0.033 Uiso 1 1 calc R
C13 C 0.67304(12) 0.6102(4) 0.73706(9) 0.0254(5) Uani 1 1 d .
H13 H 0.6964 0.7485 0.7420 0.034 Uiso 1 1 calc R
C14 C 0.66507(12) 0.4888(4) 0.78551(9) 0.0244(5) Uani 1 1 d .
C15 C 0.62891(13) 0.2836(4) 0.77693(9) 0.0285(5) Uani 1 1 d .
H15 H 0.6225 0.2010 0.8089 0.038 Uiso 1 1 calc R
C16 C 0.60220(12) 0.1999(4) 0.72182(9) 0.0254(5) Uani 1 1 d .
H16 H 0.5781 0.0626 0.7168 0.034 Uiso 1 1 calc R
C17 C 0.69662(14) 0.5731(5) 0.84552(9) 0.0378(6) Uani 1 1 d .
H17A H 0.6588 0.5369 0.8699 0.057 Uiso 1 1 calc R
H17B H 0.7027 0.7289 0.8443 0.057 Uiso 1 1 calc R
H17C H 0.7486 0.5076 0.8608 0.057 Uiso 1 1 calc R
C18 C 0.27603(12) 0.1642(4) 0.62037(8) 0.0237(5) Uani 1 1 d .
C19 C 0.21086(13) 0.2954(4) 0.62686(9) 0.0309(5) Uani 1 1 d .
H19 H 0.2043 0.4299 0.6081 0.041 Uiso 1 1 calc R
C20 C 0.15458(13) 0.2330(4) 0.66057(9) 0.0307(5) Uani 1 1 d .
C21 C 0.08414(17) 0.3809(5) 0.66426(14) 0.0580(8) Uani 1 1 d .
H21A H 0.0595 0.4289 0.6255 0.077 Uiso 1 1 calc R
H21B H 0.1047 0.5094 0.6865 0.077 Uiso 1 1 calc R
C22 C 0.01943(18) 0.2771(5) 0.69150(14) 0.0615(9) Uani 1 1 d .
H22A H -0.0147 0.3907 0.7028 0.082 Uiso 1 1 calc R
H22B H -0.0148 0.1854 0.6630 0.082 Uiso 1 1 calc R
C23 C 0.05323(16) 0.1447(5) 0.74238(12) 0.0511(8) Uani 1 1 d .
H23A H 0.0088 0.0804 0.7576 0.068 Uiso 1 1 calc R
H23B H 0.0838 0.2385 0.7721 0.068 Uiso 1 1 calc R
C24 C 0.10783(15) -0.0330(5) 0.72909(11) 0.0452(7) Uani 1 1 d .
H24A H 0.0744 -0.1527 0.7108 0.060 Uiso 1 1 calc R
H24B H 0.1399 -0.0872 0.7652 0.060 Uiso 1 1 calc R
C25 C 0.16505(13) 0.0362(4) 0.69017(9) 0.0299(5) Uani 1 1 d .
C26 C 0.23018(14) -0.0973(4) 0.68318(10) 0.0368(6) Uani 1 1 d .
H26 H 0.2375 -0.2307 0.7024 0.049 Uiso 1 1 calc R
C27 C 0.28401(14) -0.0358(4) 0.64840(10) 0.0338(6) Uani 1 1 d .
H27 H 0.3260 -0.1297 0.6438 0.045 Uiso 1 1 calc R
O1 O 0.33974(9) -0.0929(3) 0.53121(6) 0.0316(4) Uani 1 1 d .
H1 H 0.3480 -0.1460 0.5009 0.049 Uiso 1 1 calc R
O2 O 0.62400(8) 0.3203(3) 0.56620(6) 0.0278(4) Uani 1 1 d .
O3 O 0.57380(9) -0.0121(2) 0.60699(6) 0.0293(4) Uani 1 1 d .
N1 N 0.48216(10) 0.3080(3) 0.58250(7) 0.0222(4) Uani 1 1 d .
S1 S 0.57600(3) 0.22084(9) 0.60360(2) 0.02209(15) Uani 1 1 d .

loop_
_atom_site_aniso_label
_atom_site_aniso_U_11
_atom_site_aniso_U_22
_atom_site_aniso_U_33
_atom_site_aniso_U_23
_atom_site_aniso_U_13
_atom_site_aniso_U_12
C1 0.0245(11) 0.0285(13) 0.0208(10) 0.0021(9) 0.0064(8) 0.0008(9)
C2 0.0234(11) 0.0226(12) 0.0213(10) 0.0019(9) 0.0057(8) 0.0056(9)
C3 0.0249(11) 0.0271(12) 0.0208(10) 0.0004(9) 0.0073(8) 0.0036(9)
C4 0.0268(11) 0.0304(14) 0.0171(10) -0.0012(9) 0.0060(9) 0.0030(10)
C5 0.0326(12) 0.0351(14) 0.0258(11) 0.0012(10) 0.0092(9) 0.0010(11)
C6 0.0288(12) 0.0486(17) 0.0376(14) -0.0046(12) 0.0114(11) -0.0053(12)
C7 0.0269(12) 0.0579(19) 0.0398(14) -0.0027(14) 0.0013(11) 0.0089(13)
C8 0.0386(14) 0.0400(16) 0.0376(13) 0.0058(12) -0.0010(11) 0.0109(12)
C9 0.0340(13) 0.0308(14) 0.0264(12) 0.0029(10) 0.0029(10) 0.0012(10)
C10 0.0328(12) 0.0225(13) 0.0369(13) 0.0052(10) 0.0072(10) 0.0050(10)
C11 0.0188(10) 0.0209(12) 0.0209(10) 0.0013(9) 0.0051(8) 0.0013(8)
C12 0.0228(11) 0.0262(13) 0.0254(11) 0.0027(10) 0.0072(9) 0.0000(9)
C13 0.0206(10) 0.0236(12) 0.0330(12) -0.0029(10) 0.0077(9) -0.0023(9)
C14 0.0161(10) 0.0331(13) 0.0244(11) -0.0011(10) 0.0050(8) 0.0012(9)
C15 0.0274(11) 0.0360(14) 0.0234(11) 0.0068(10) 0.0080(9) -0.0020(10)
C16 0.0220(11) 0.0258(13) 0.0281(11) 0.0028(10) 0.0045(9) -0.0025(9)
C17 0.0321(13) 0.0527(18) 0.0286(12) -0.0071(12) 0.0061(10) -0.0087(12)
C18 0.0220(11) 0.0305(13) 0.0183(10) -0.0024(9) 0.0031(8) 0.0046(9)
C19 0.0325(12) 0.0291(13) 0.0334(12) 0.0036(11) 0.0123(10) 0.0072(10)
C20 0.0282(12) 0.0329(14) 0.0327(12) -0.0028(11) 0.0102(10) 0.0053(10)
C21 0.0468(16) 0.0490(18) 0.090(2) 0.0088(17) 0.0423(16) 0.0164(14)
C22 0.0500(17) 0.064(2) 0.082(2) 0.0119(18) 0.0420(16) 0.0224(16)
C23 0.0342(14) 0.074(2) 0.0512(16) -0.0066(16) 0.0231(12) -0.0033(14)
C24 0.0365(14) 0.060(2) 0.0446(15) 0.0125(14) 0.0203(12) 0.0056(13)
C25 0.0245(11) 0.0391(15) 0.0265(11) 0.0014(11) 0.0064(9) 0.0021(10)
C26 0.0354(13) 0.0395(15) 0.0387(13) 0.0162(12) 0.0148(11) 0.0109(11)
C27 0.0310(12) 0.0365(15) 0.0369(13) 0.0107(11) 0.0144(10) 0.0148(11)
O1 0.0384(9) 0.0327(10) 0.0242(8) -0.0025(7) 0.0071(7) 0.0149(8)
O2 0.0290(8) 0.0331(10) 0.0244(8) -0.0032(7) 0.0125(6) -0.0016(7)
O3 0.0302(8) 0.0197(8) 0.0378(9) -0.0041(7) 0.0060(7) 0.0029(7)
N1 0.0225(9) 0.0219(10) 0.0225(9) 0.0012(8) 0.0052(7) 0.0009(7)
S1 0.0226(3) 0.0219(3) 0.0226(3) -0.0018(2) 0.0065(2) 0.0013(2)

loop_
_atom_type_symbol
_atom_type_description
_atom_type_scat_dispersion_real
_atom_type_scat_dispersion_imag
_atom_type_scat_source
C C 0.0033 0.0016 'International Tables Vol C Tables 4.2.6.8 and 6.1.1.4'
H H 0.0000 0.0000 'International Tables Vol C Tables 4.2.6.8 and 6.1.1.4'
N N 0.0061 0.0033 'International Tables Vol C Tables 4.2.6.8 and 6.1.1.4'
O O 0.0106 0.0060 'International Tables Vol C Tables 4.2.6.8 and 6.1.1.4'
S S 0.1246 0.1234 'International Tables Vol C Tables 4.2.6.8 and 6.1.1.4'

loop_
_geom_angle_atom_site_label_1
_geom_angle_atom_site_label_2
_geom_angle_atom_site_label_3
_geom_angle
N1 C1 C2 112.87(16)
C18 C2 C1 109.92(16)
C18 C2 C3 112.72(17)
C1 C2 C3 112.01(16)
O1 C3 C4 112.47(18)
O1 C3 C2 107.27(16)
C4 C3 C2 110.76(16)
C5 C4 C9 118.9(2)
C5 C4 C3 120.8(2)
C9 C4 C3 120.2(2)
C4 C5 C6 120.5(2)
C7 C6 C5 120.3(2)
C6 C7 C8 119.7(2)
C7 C8 C9 120.3(2)
C4 C9 C8 120.3(2)
C12 C11 C16 120.32(19)
C12 C11 S1 120.02(16)
C16 C11 S1 119.63(16)
C13 C12 C11 119.4(2)
C12 C13 C14 121.4(2)
C13 C14 C15 118.20(19)
C13 C14 C17 121.1(2)
C15 C14 C17 120.7(2)
C16 C15 C14 121.4(2)
C15 C16 C11 119.3(2)
C27 C18 C19 117.7(2)
C27 C18 C2 122.92(19)
C19 C18 C2 119.4(2)
C18 C19 C20 122.4(2)
C25 C20 C19 119.4(2)
C25 C20 C21 121.2(2)
C19 C20 C21 119.4(2)
C20 C21 C22 114.1(2)
C23 C22 C21 112.9(2)
C22 C23 C24 112.7(2)
C23 C24 C25 114.2(2)
C20 C25 C26 118.3(2)
C20 C25 C24 121.1(2)
C26 C25 C24 120.6(2)
C27 C26 C25 121.6(2)
C26 C27 C18 120.7(2)
C10 N1 C1 114.00(18)
C10 N1 S1 114.19(14)
C1 N1 S1 114.78(14)
O3 S1 O2 118.70(9)
O3 S1 N1 107.95(9)
O2 S1 N1 107.03(9)
O3 S1 C11 108.10(10)
O2 S1 C11 107.28(9)
N1 S1 C11 107.28(9)

loop_
_geom_bond_atom_site_label_1
_geom_bond_atom_site_label_2
_geom_bond_distance
C1 N1 1.476(3)
C1 C2 1.533(3)
C2 C18 1.522(3)
C2 C3 1.546(3)
C3 O1 1.415(3)
C3 C4 1.515(3)
C4 C5 1.384(3)
C4 C9 1.387(3)
C5 C6 1.389(3)
C6 C7 1.375(4)
C7 C8 1.377(4)
C8 C9 1.389(3)
C10 N1 1.472(3)
C11 C12 1.387(3)
C11 C16 1.392(3)
C11 S1 1.764(2)
C12 C13 1.386(3)
C13 C14 1.389(3)
C14 C15 1.391(3)
C14 C17 1.499(3)
C15 C16 1.385(3)
C18 C27 1.385(3)
C18 C19 1.386(3)
C19 C20 1.398(3)
C20 C25 1.386(3)
C20 C21 1.501(3)
C21 C22 1.503(4)
C22 C23 1.464(4)
C23 C24 1.492(4)
C24 C25 1.510(3)
C25 C26 1.396(3)
C26 C27 1.383(3)
O2 S1 1.4380(15)
O3 S1 1.4288(16)
N1 S1 1.6386(17)

loop_
_geom_hbond_atom_site_label_D
_geom_hbond_atom_site_label_H
_geom_hbond_atom_site_label_A
_geom_hbond_distance_DH
_geom_hbond_distance_HA
_geom_hbond_distance_DA
_geom_hbond_angle_DHA
_geom_hbond_site_symmetry_A
O1 H1 O2 0.82 2.04 2.848(2) 170.7 3_656
